data_4065559
loop_
_publ_author_name
'Li, Ting'
'Garc\'ia, Juventino J.'
'Brennessel, William W.'
'Jones, William D.'

_publ_section_title
;
 C&#x2212;CN Bond Activation of Aromatic Nitriles and Fluxionality of the
 \h2-Arene Intermediates: Experimental and Theoretical Investigations
;
_journal_issue 11
_journal_name_full Organometallics
_journal_page_first 2430
_journal_paper_doi 10.1021/om100001m
_journal_volume 29
_journal_year 2010
_chemical_formula_moiety 'C25 H39 N Ni P2'
_chemical_formula_sum 'C25 H39 N Ni P2'
_chemical_formula_weight 474.22
_chemical_name_common (dippe)Ni(CN)(2-naphthyl)
_chemical_name_systematic
;
 ?
;
_space_group_IT_number 2
_symmetry_cell_setting triclinic
_symmetry_space_group_name_Hall '-P 1'
_symmetry_space_group_name_H-M 'P -1'
_atom_sites_solution_hydrogens geom
_atom_sites_solution_primary direct
_atom_sites_solution_secondary difmap
_audit_creation_method SHELXL-97
_cell_angle_alpha 91.606(1)
_cell_angle_beta 106.009(1)
_cell_angle_gamma 95.109(1)
_cell_formula_units_Z 2
_cell_length_a 8.2245(6)
_cell_length_b 10.6224(7)
_cell_length_c 14.7022(10)
_cell_measurement_reflns_used 9984
_cell_measurement_temperature 100.0(1)
_cell_measurement_theta_max 32.98
_cell_measurement_theta_min 2.34
_cell_volume 1227.87(15)
_computing_cell_refinement 'SAINT (Bruker, 2006)'
_computing_data_collection 'APEX2 (Bruker, 2006)'
_computing_data_reduction 'SAINT (Bruker, 2006)'
_computing_molecular_graphics 'SHELXTL (Bruker, 2000)'
_computing_publication_material 'SHELXTL (Bruker, 2000)'
_computing_structure_refinement 'SHELXL-97 (Sheldrick, 1997)'
_computing_structure_solution 'SIR97 (Altomare et al., 1999)'
_diffrn_ambient_temperature 100.0(1)
_diffrn_measured_fraction_theta_full 0.986
_diffrn_measured_fraction_theta_max 0.986
_diffrn_measurement_device_type 'Bruker SMART APEX II CCD Platform'
_diffrn_measurement_method 'area detector, \w scans per \f'
_diffrn_radiation_monochromator graphite
_diffrn_radiation_source 'fine-focus sealed tube'
_diffrn_radiation_type MoK\a
_diffrn_radiation_wavelength 0.71073
_diffrn_reflns_av_R_equivalents 0.0247
_diffrn_reflns_av_sigmaI/netI 0.0324
_diffrn_reflns_limit_h_max 12
_diffrn_reflns_limit_h_min -12
_diffrn_reflns_limit_k_max 15
_diffrn_reflns_limit_k_min -15
_diffrn_reflns_limit_l_max 21
_diffrn_reflns_limit_l_min -21
_diffrn_reflns_number 21685
_diffrn_reflns_theta_full 32.03
_diffrn_reflns_theta_max 32.03
_diffrn_reflns_theta_min 1.44
_exptl_absorpt_coefficient_mu 0.932
_exptl_absorpt_correction_T_max 0.8073
_exptl_absorpt_correction_T_min 0.7547
_exptl_absorpt_correction_type multi-scan
_exptl_absorpt_process_details 'SADABS (Blessing, 1995)'
_exptl_crystal_colour 'pale yellow'
_exptl_crystal_density_diffrn 1.283
_exptl_crystal_density_method 'not measured'
_exptl_crystal_description block
_exptl_crystal_F_000 508
_exptl_crystal_size_max 0.32
_exptl_crystal_size_mid 0.28
_exptl_crystal_size_min 0.24
_refine_diff_density_max 0.450
_refine_diff_density_min -0.259
_refine_diff_density_rms 0.056
_refine_ls_extinction_method none
_refine_ls_goodness_of_fit_ref 1.082
_refine_ls_hydrogen_treatment constr
_refine_ls_matrix_type full
_refine_ls_number_parameters 337
_refine_ls_number_reflns 8405
_refine_ls_number_restraints 25
_refine_ls_restrained_S_all 1.082
_refine_ls_R_factor_all 0.0451
_refine_ls_R_factor_gt 0.0335
_refine_ls_shift/su_max 0.002
_refine_ls_shift/su_mean 0.000
_refine_ls_structure_factor_coef Fsqd
_refine_ls_weighting_details 'calc w=1/[\s^2^(Fo^2^)+(0.0300P)^2^+0.4143P] where P=(Fo^2^+2Fc^2^)/3'
_refine_ls_weighting_scheme calc
_refine_ls_wR_factor_gt 0.0778
_refine_ls_wR_factor_ref 0.0816
_reflns_number_gt 6906
_reflns_number_total 8405
_reflns_threshold_expression >2sigma(I)
_cod_data_source_file om100001m_si_004.cif
_cod_data_source_block jontl06_E13
_cod_original_sg_symbol_H-M P-1
_cod_database_code 4065559

loop_
_symmetry_equiv_pos_as_xyz
'x, y, z'
'-x, -y, -z'

loop_
_atom_site_label
_atom_site_type_symbol
_atom_site_fract_x
_atom_site_fract_y
_atom_site_fract_z
_atom_site_U_iso_or_equiv
_atom_site_adp_type
_atom_site_occupancy
_atom_site_symmetry_multiplicity
_atom_site_calc_flag
_atom_site_refinement_flags
_atom_site_disorder_assembly
_atom_site_disorder_group
Ni1 Ni 0.04843(2) 0.086900(16) 0.748299(13) 0.02174(5) Uani 1 1 d . . .
P1 P -0.10956(5) 0.24620(3) 0.72506(3) 0.02231(7) Uani 1 1 d . A .
P2 P -0.18295(4) -0.04272(3) 0.72031(3) 0.02058(7) Uani 1 1 d . A .
C1 C 0.2512(2) 0.19223(15) 0.76396(13) 0.0357(4) Uani 1 1 d . A .
N1 N 0.3747(2) 0.25489(16) 0.77215(16) 0.0601(5) Uani 1 1 d . . .
C2 C 0.2157(3) -0.1453(2) 0.7291(2) 0.0233(5) Uani 0.664(2) 1 d PD A 1
H2 H 0.1681 -0.1451 0.6624 0.028 Uiso 0.664(2) 1 calc PR A 1
C3 C 0.1903(8) -0.0479(5) 0.7850(3) 0.0235(7) Uani 0.664(2) 1 d PD A 1
C4 C 0.2751(3) -0.0478(3) 0.8845(2) 0.0275(5) Uani 0.664(2) 1 d PD A 1
H4 H 0.2648 0.0208 0.9248 0.033 Uiso 0.664(2) 1 calc PR A 1
C5 C 0.3699(3) -0.1421(2) 0.92366(18) 0.0313(5) Uani 0.664(2) 1 d PD A 1
H5 H 0.4247 -0.1378 0.9898 0.038 Uiso 0.664(2) 1 calc PR A 1
C6 C 0.4807(3) -0.3500(3) 0.9054(2) 0.0392(6) Uani 0.664(2) 1 d PD A 1
H6 H 0.5339 -0.3487 0.9716 0.047 Uiso 0.664(2) 1 calc PR A 1
C7 C 0.4934(5) -0.4507(3) 0.8475(3) 0.0444(9) Uani 0.664(2) 1 d PD A 1
H7 H 0.5535 -0.5195 0.8738 0.053 Uiso 0.664(2) 1 calc PR A 1
C8 C 0.4169(4) -0.4514(3) 0.7490(3) 0.0432(7) Uani 0.664(2) 1 d PD A 1
H8 H 0.4266 -0.5207 0.7092 0.052 Uiso 0.664(2) 1 calc PR A 1
C9 C 0.3279(3) -0.3523(2) 0.7097(2) 0.0327(5) Uani 0.664(2) 1 d PD A 1
H9 H 0.2772 -0.3546 0.6432 0.039 Uiso 0.664(2) 1 calc PR A 1
C10 C 0.3114(3) -0.2476(2) 0.7671(2) 0.0270(5) Uani 0.664(2) 1 d PD A 1
C11 C 0.3868(3) -0.2465(2) 0.86579(19) 0.0283(5) Uani 0.664(2) 1 d PD A 1
C2' C 0.2715(6) -0.0849(5) 0.8482(4) 0.0273(10) Uani 0.336(2) 1 d PD A 5
H2' H 0.2787 -0.0265 0.8997 0.033 Uiso 0.336(2) 1 calc PR A 5
C3' C 0.1792(18) -0.0594(11) 0.7608(7) 0.0235(7) Uani 0.336(2) 1 d PD A 5
C4' C 0.1795(6) -0.1420(4) 0.6833(4) 0.0214(9) Uani 0.336(2) 1 d PD A 5
H4' H 0.1232 -0.1209 0.6209 0.026 Uiso 0.336(2) 1 calc PR A 5
C5' C 0.2581(5) -0.2510(4) 0.6954(3) 0.0260(9) Uani 0.336(2) 1 d PD A 5
H5' H 0.2535 -0.3049 0.6419 0.031 Uiso 0.336(2) 1 calc PR A 5
C6' C 0.4249(6) -0.4000(5) 0.8032(5) 0.0411(14) Uani 0.336(2) 1 d PD A 5
H6' H 0.4169 -0.4589 0.7519 0.049 Uiso 0.336(2) 1 calc PR A 5
C7' C 0.5093(10) -0.4232(7) 0.8914(6) 0.0444(9) Uani 0.336(2) 1 d PD A 5
H7' H 0.5627 -0.4994 0.9014 0.053 Uiso 0.336(2) 1 calc PR A 5
C8' C 0.5235(7) -0.3404(7) 0.9710(5) 0.056(2) Uani 0.336(2) 1 d PD A 5
H8' H 0.5832 -0.3619 1.0328 0.067 Uiso 0.336(2) 1 calc PR A 5
C9' C 0.4502(6) -0.2289(6) 0.9579(4) 0.0458(15) Uani 0.336(2) 1 d PD A 5
H9' H 0.4608 -0.1726 1.0110 0.055 Uiso 0.336(2) 1 calc PR A 5
C10' C 0.3594(7) -0.1964(5) 0.8669(4) 0.0283(5) Uani 0.336(2) 1 d PD A 5
C11' C 0.3459(7) -0.2836(5) 0.7870(5) 0.0270(5) Uani 0.336(2) 1 d PD A 5
C12 C -0.33310(18) 0.18280(13) 0.67263(10) 0.0238(3) Uani 1 1 d . . .
H12A H -0.4086 0.2404 0.6907 0.029 Uiso 1 1 calc R A .
H12B H -0.3590 0.1784 0.6027 0.029 Uiso 1 1 calc R . .
C13 C -0.36740(17) 0.04986(13) 0.70679(10) 0.0234(3) Uani 1 1 d . A .
H13A H -0.4679 0.0041 0.6606 0.028 Uiso 1 1 calc R . .
H13B H -0.3935 0.0580 0.7684 0.028 Uiso 1 1 calc R . .
C14 C -0.10784(19) 0.34574(13) 0.83061(11) 0.0262(3) Uani 1 1 d . . .
H14A H -0.1831 0.4143 0.8088 0.031 Uiso 1 1 calc R A .
C15 C -0.1791(2) 0.26957(15) 0.90016(11) 0.0330(3) Uani 1 1 d . A .
H15A H -0.1726 0.3239 0.9563 0.050 Uiso 1 1 calc R . .
H15B H -0.1125 0.1979 0.9192 0.050 Uiso 1 1 calc R . .
H15C H -0.2980 0.2381 0.8696 0.050 Uiso 1 1 calc R . .
C16 C 0.0709(2) 0.40880(18) 0.87985(14) 0.0423(4) Uani 1 1 d . A .
H16A H 0.0672 0.4628 0.9342 0.064 Uiso 1 1 calc R . .
H16B H 0.1124 0.4604 0.8351 0.064 Uiso 1 1 calc R . .
H16C H 0.1476 0.3435 0.9017 0.064 Uiso 1 1 calc R . .
C17 C -0.0672(2) 0.36440(14) 0.64192(12) 0.0311(3) Uani 1 1 d . . .
H17A H 0.0373 0.4201 0.6767 0.037 Uiso 1 1 calc R A .
C18 C -0.0281(3) 0.29979(18) 0.55718(14) 0.0477(5) Uani 1 1 d . A .
H18A H -0.0013 0.3641 0.5156 0.072 Uiso 1 1 calc R . .
H18B H -0.1273 0.2430 0.5219 0.072 Uiso 1 1 calc R . .
H18C H 0.0694 0.2509 0.5797 0.072 Uiso 1 1 calc R . .
C19 C -0.2095(2) 0.44996(15) 0.60879(13) 0.0369(4) Uani 1 1 d . A .
H19A H -0.1704 0.5201 0.5756 0.055 Uiso 1 1 calc R . .
H19B H -0.2404 0.4837 0.6638 0.055 Uiso 1 1 calc R . .
H19C H -0.3089 0.4010 0.5657 0.055 Uiso 1 1 calc R . .
C20 C -0.21455(18) -0.15890(13) 0.80678(10) 0.0240(3) Uani 1 1 d . . .
H20A H -0.3378 -0.1913 0.7877 0.029 Uiso 1 1 calc R A .
C21 C -0.11277(19) -0.27379(14) 0.81063(12) 0.0302(3) Uani 1 1 d . A .
H21A H -0.1509 -0.3372 0.8495 0.045 Uiso 1 1 calc R . .
H21B H 0.0084 -0.2470 0.8385 0.045 Uiso 1 1 calc R . .
H21C H -0.1308 -0.3106 0.7463 0.045 Uiso 1 1 calc R . .
C22 C -0.1746(2) -0.09336(15) 0.90537(11) 0.0323(3) Uani 1 1 d . A .
H22A H -0.1923 -0.1554 0.9507 0.048 Uiso 1 1 calc R . .
H22B H -0.2499 -0.0265 0.9039 0.048 Uiso 1 1 calc R . .
H22C H -0.0561 -0.0561 0.9247 0.048 Uiso 1 1 calc R . .
C23 C -0.22697(19) -0.13763(13) 0.60682(11) 0.0266(3) Uani 1 1 d . . .
H23A H -0.1305 -0.1907 0.6126 0.032 Uiso 1 1 calc R A .
C24 C -0.3904(2) -0.22821(15) 0.58352(12) 0.0346(3) Uani 1 1 d . A .
H24A H -0.4028 -0.2769 0.5240 0.052 Uiso 1 1 calc R . .
H24B H -0.4883 -0.1794 0.5770 0.052 Uiso 1 1 calc R . .
H24C H -0.3848 -0.2862 0.6347 0.052 Uiso 1 1 calc R . .
C25 C -0.2274(2) -0.05073(15) 0.52529(11) 0.0325(3) Uani 1 1 d . A .
H25A H -0.2375 -0.1022 0.4672 0.049 Uiso 1 1 calc R . .
H25B H -0.1210 0.0053 0.5410 0.049 Uiso 1 1 calc R . .
H25C H -0.3238 0.0003 0.5155 0.049 Uiso 1 1 calc R . .

loop_
_atom_site_aniso_label
_atom_site_aniso_U_11
_atom_site_aniso_U_22
_atom_site_aniso_U_33
_atom_site_aniso_U_23
_atom_site_aniso_U_13
_atom_site_aniso_U_12
Ni1 0.01983(9) 0.01860(8) 0.02939(10) -0.00153(6) 0.01189(7) 0.00062(6)
P1 0.02418(17) 0.01757(15) 0.02844(18) -0.00031(13) 0.01319(14) 0.00129(12)
P2 0.02038(16) 0.01742(15) 0.02515(17) 0.00100(12) 0.00849(13) 0.00152(12)
C1 0.0305(8) 0.0268(7) 0.0557(11) -0.0077(7) 0.0226(7) 0.0036(6)
N1 0.0397(9) 0.0407(9) 0.1084(16) -0.0213(10) 0.0411(10) -0.0081(7)
C2 0.0212(11) 0.0241(10) 0.0258(12) -0.0005(10) 0.0090(10) 0.0008(8)
C3 0.0201(11) 0.0217(13) 0.030(2) -0.0012(15) 0.0108(19) -0.0004(9)
C4 0.0217(11) 0.0312(13) 0.0294(14) -0.0041(10) 0.0093(10) -0.0028(9)
C5 0.0210(10) 0.0422(13) 0.0303(12) 0.0037(10) 0.0080(9) -0.0030(9)
C6 0.0231(11) 0.0380(15) 0.0575(19) 0.0166(13) 0.0125(12) -0.0006(10)
C7 0.0288(12) 0.0261(16) 0.084(3) 0.0143(16) 0.022(2) 0.0070(11)
C8 0.0353(14) 0.0232(12) 0.080(2) 0.0052(13) 0.0312(15) 0.0042(10)
C9 0.0294(11) 0.0225(10) 0.0515(15) 0.0013(10) 0.0202(11) 0.0022(8)
C10 0.0197(12) 0.0216(14) 0.0434(17) 0.0055(10) 0.0147(11) 0.0013(8)
C11 0.0209(10) 0.0272(14) 0.0392(10) 0.0076(12) 0.0131(8) -0.0019(10)
C2' 0.023(2) 0.034(3) 0.024(3) -0.006(2) 0.010(2) -0.0074(19)
C3' 0.0201(11) 0.0217(13) 0.030(2) -0.0012(15) 0.0108(19) -0.0004(9)
C4' 0.022(2) 0.0216(19) 0.022(2) 0.0004(18) 0.0086(19) 0.0030(15)
C5' 0.025(2) 0.0230(19) 0.032(2) 0.0005(16) 0.0109(17) 0.0040(15)
C6' 0.025(2) 0.033(3) 0.076(4) 0.025(3) 0.027(3) 0.010(2)
C7' 0.0288(12) 0.0261(16) 0.084(3) 0.0143(16) 0.022(2) 0.0070(11)
C8' 0.020(2) 0.085(5) 0.062(4) 0.051(4) 0.006(3) 0.005(3)
C9' 0.018(2) 0.077(4) 0.039(3) 0.026(3) 0.0038(19) -0.003(2)
C10' 0.0209(10) 0.0272(14) 0.0392(10) 0.0076(12) 0.0131(8) -0.0019(10)
C11' 0.0197(12) 0.0216(14) 0.0434(17) 0.0055(10) 0.0147(11) 0.0013(8)
C12 0.0244(6) 0.0200(6) 0.0282(7) 0.0028(5) 0.0084(5) 0.0038(5)
C13 0.0211(6) 0.0208(6) 0.0290(7) 0.0020(5) 0.0080(5) 0.0028(5)
C14 0.0282(7) 0.0214(6) 0.0317(7) -0.0037(5) 0.0133(6) 0.0024(5)
C15 0.0393(8) 0.0314(8) 0.0298(8) -0.0038(6) 0.0146(7) -0.0033(6)
C16 0.0368(9) 0.0396(9) 0.0519(11) -0.0202(8) 0.0216(8) -0.0114(7)
C17 0.0384(8) 0.0227(7) 0.0372(8) 0.0035(6) 0.0198(7) -0.0004(6)
C18 0.0726(14) 0.0395(10) 0.0473(11) 0.0108(8) 0.0409(10) 0.0123(9)
C19 0.0522(10) 0.0214(7) 0.0414(9) 0.0076(6) 0.0193(8) 0.0053(7)
C20 0.0212(6) 0.0209(6) 0.0306(7) 0.0046(5) 0.0088(5) 0.0009(5)
C21 0.0281(7) 0.0218(6) 0.0408(9) 0.0089(6) 0.0095(6) 0.0020(5)
C22 0.0387(8) 0.0304(8) 0.0287(7) 0.0065(6) 0.0113(6) 0.0011(6)
C23 0.0293(7) 0.0215(6) 0.0298(7) -0.0018(5) 0.0095(6) 0.0040(5)
C24 0.0383(9) 0.0264(7) 0.0340(8) -0.0033(6) 0.0037(7) -0.0020(6)
C25 0.0423(9) 0.0302(8) 0.0288(7) -0.0003(6) 0.0157(7) 0.0062(7)

loop_
_atom_type_symbol
_atom_type_description
_atom_type_scat_dispersion_real
_atom_type_scat_dispersion_imag
_atom_type_scat_source
C C 0.0033 0.0016 'International Tables Vol C Tables 4.2.6.8 and 6.1.1.4'
H H 0.0000 0.0000 'International Tables Vol C Tables 4.2.6.8 and 6.1.1.4'
N N 0.0061 0.0033 'International Tables Vol C Tables 4.2.6.8 and 6.1.1.4'
P P 0.1023 0.0942 'International Tables Vol C Tables 4.2.6.8 and 6.1.1.4'
Ni Ni 0.3393 1.1124 'International Tables Vol C Tables 4.2.6.8 and 6.1.1.4'

loop_
_geom_angle_atom_site_label_1
_geom_angle_atom_site_label_2
_geom_angle_atom_site_label_3
_geom_angle
C1 Ni1 C3 86.3(2)
C1 Ni1 C3' 88.9(4)
C3 Ni1 C3' 10.5(3)
C1 Ni1 P2 175.42(5)
C3 Ni1 P2 92.06(19)
C3' Ni1 P2 88.7(4)
C1 Ni1 P1 93.25(5)
C3 Ni1 P1 172.95(10)
C3' Ni1 P1 176.2(3)
P2 Ni1 P1 88.919(15)
C12 P1 C14 105.63(7)
C12 P1 C17 104.57(7)
C14 P1 C17 102.84(7)
C12 P1 Ni1 108.57(5)
C14 P1 Ni1 117.10(5)
C17 P1 Ni1 116.91(5)
C13 P2 C20 102.51(6)
C13 P2 C23 105.09(7)
C20 P2 C23 104.53(7)
C13 P2 Ni1 109.15(5)
C20 P2 Ni1 121.42(5)
C23 P2 Ni1 112.62(5)
N1 C1 Ni1 178.76(16)
C3 C2 C10 122.7(3)
C3 C2 H2 118.7
C10 C2 H2 118.7
C2 C3 C4 116.5(4)
C2 C3 Ni1 128.4(3)
C4 C3 Ni1 115.1(2)
C5 C4 C3 122.8(3)
C5 C4 H4 118.6
C3 C4 H4 118.6
C4 C5 C11 120.2(2)
C4 C5 H5 119.9
C11 C5 H5 119.9
C7 C6 C11 120.2(3)
C7 C6 H6 119.9
C11 C6 H6 119.9
C6 C7 C8 119.8(3)
C6 C7 H7 120.1
C8 C7 H7 120.1
C9 C8 C7 120.8(3)
C9 C8 H8 119.6
C7 C8 H8 119.6
C8 C9 C10 121.0(3)
C8 C9 H9 119.5
C10 C9 H9 119.5
C11 C10 C9 118.6(2)
C11 C10 C2 119.0(2)
C9 C10 C2 122.4(3)
C10 C11 C5 118.8(2)
C10 C11 C6 119.7(3)
C5 C11 C6 121.5(3)
C3' C2' C10' 122.8(7)
C3' C2' H2' 118.6
C10' C2' H2' 118.6
C2' C3' C4' 118.2(9)
C2' C3' Ni1 118.2(6)
C4' C3' Ni1 123.6(7)
C5' C4' C3' 122.3(6)
C5' C4' H4' 118.9
C3' C4' H4' 118.9
C4' C5' C11' 120.2(4)
C4' C5' H5' 119.9
C11' C5' H5' 119.9
C7' C6' C11' 118.7(6)
C7' C6' H6' 120.6
C11' C6' H6' 120.6
C6' C7' C8' 123.4(7)
C6' C7' H7' 118.3
C8' C7' H7' 118.3
C9' C8' C7' 119.2(6)
C9' C8' H8' 120.4
C7' C8' H8' 120.4
C8' C9' C10' 121.1(6)
C8' C9' H9' 119.4
C10' C9' H9' 119.4
C9' C10' C2' 124.3(6)
C9' C10' C11' 118.3(5)
C2' C10' C11' 117.3(5)
C5' C11' C6' 121.9(6)
C5' C11' C10' 118.9(4)
C6' C11' C10' 119.2(5)
C13 C12 P1 110.80(9)
C13 C12 H12A 109.5
P1 C12 H12A 109.5
C13 C12 H12B 109.5
P1 C12 H12B 109.5
H12A C12 H12B 108.1
C12 C13 P2 111.71(9)
C12 C13 H13A 109.3
P2 C13 H13A 109.3
C12 C13 H13B 109.3
P2 C13 H13B 109.3
H13A C13 H13B 107.9
C15 C14 C16 110.58(14)
C15 C14 P1 111.40(10)
C16 C14 P1 111.35(10)
C15 C14 H14A 107.8
C16 C14 H14A 107.8
P1 C14 H14A 107.8
C14 C15 H15A 109.5
C14 C15 H15B 109.5
H15A C15 H15B 109.5
C14 C15 H15C 109.5
H15A C15 H15C 109.5
H15B C15 H15C 109.5
C14 C16 H16A 109.5
C14 C16 H16B 109.5
H16A C16 H16B 109.5
C14 C16 H16C 109.5
H16A C16 H16C 109.5
H16B C16 H16C 109.5
C19 C17 C18 110.74(15)
C19 C17 P1 113.58(11)
C18 C17 P1 110.81(11)
C19 C17 H17A 107.1
C18 C17 H17A 107.1
P1 C17 H17A 107.1
C17 C18 H18A 109.5
C17 C18 H18B 109.5
H18A C18 H18B 109.5
C17 C18 H18C 109.5
H18A C18 H18C 109.5
H18B C18 H18C 109.5
C17 C19 H19A 109.5
C17 C19 H19B 109.5
H19A C19 H19B 109.5
C17 C19 H19C 109.5
H19A C19 H19C 109.5
H19B C19 H19C 109.5
C22 C20 C21 109.97(12)
C22 C20 P2 109.96(10)
C21 C20 P2 114.59(10)
C22 C20 H20A 107.3
C21 C20 H20A 107.3
P2 C20 H20A 107.3
C20 C21 H21A 109.5
C20 C21 H21B 109.5
H21A C21 H21B 109.5
C20 C21 H21C 109.5
H21A C21 H21C 109.5
H21B C21 H21C 109.5
C20 C22 H22A 109.5
C20 C22 H22B 109.5
H22A C22 H22B 109.5
C20 C22 H22C 109.5
H22A C22 H22C 109.5
H22B C22 H22C 109.5
C24 C23 C25 110.73(13)
C24 C23 P2 114.30(11)
C25 C23 P2 110.34(10)
C24 C23 H23A 107.0
C25 C23 H23A 107.0
P2 C23 H23A 107.0
C23 C24 H24A 109.5
C23 C24 H24B 109.5
H24A C24 H24B 109.5
C23 C24 H24C 109.5
H24A C24 H24C 109.5
H24B C24 H24C 109.5
C23 C25 H25A 109.5
C23 C25 H25B 109.5
H25A C25 H25B 109.5
C23 C25 H25C 109.5
H25A C25 H25C 109.5
H25B C25 H25C 109.5

loop_
_geom_bond_atom_site_label_1
_geom_bond_atom_site_label_2
_geom_bond_distance
Ni1 C1 1.8779(16)
Ni1 C3 1.922(5)
Ni1 C3' 1.952(11)
Ni1 P2 2.1809(4)
Ni1 P1 2.2018(4)
P1 C12 1.8430(15)
P1 C14 1.8492(14)
P1 C17 1.8534(15)
P2 C13 1.8489(14)
P2 C20 1.8493(14)
P2 C23 1.8545(15)
C1 N1 1.139(2)
C2 C3 1.370(4)
C2 C10 1.433(4)
C2 H2 0.9500
C3 C4 1.437(5)
C4 C5 1.367(4)
C4 H4 0.9500
C5 C11 1.419(4)
C5 H5 0.9500
C6 C7 1.378(4)
C6 C11 1.444(4)
C6 H6 0.9500
C7 C8 1.410(5)
C7 H7 0.9500
C8 C9 1.384(4)
C8 H8 0.9500
C9 C10 1.417(4)
C9 H9 0.9500
C10 C11 1.411(4)
C2' C3' 1.348(10)
C2' C10' 1.436(7)
C2' H2' 0.9500
C3' C4' 1.420(9)
C4' C5' 1.368(6)
C4' H4' 0.9500
C5' C11' 1.410(7)
C5' H5' 0.9500
C6' C7' 1.333(10)
C6' C11' 1.443(7)
C6' H6' 0.9500
C7' C8' 1.416(9)
C7' H7' 0.9500
C8' C9' 1.371(8)
C8' H8' 0.9500
C9' C10' 1.410(7)
C9' H9' 0.9500
C10' C11' 1.448(8)
C12 C13 1.5404(19)
C12 H12A 0.9900
C12 H12B 0.9900
C13 H13A 0.9900
C13 H13B 0.9900
C14 C15 1.528(2)
C14 C16 1.531(2)
C14 H14A 1.0000
C15 H15A 0.9800
C15 H15B 0.9800
C15 H15C 0.9800
C16 H16A 0.9800
C16 H16B 0.9800
C16 H16C 0.9800
C17 C19 1.527(2)
C17 C18 1.529(2)
C17 H17A 1.0000
C18 H18A 0.9800
C18 H18B 0.9800
C18 H18C 0.9800
C19 H19A 0.9800
C19 H19B 0.9800
C19 H19C 0.9800
C20 C22 1.528(2)
C20 C21 1.534(2)
C20 H20A 1.0000
C21 H21A 0.9800
C21 H21B 0.9800
C21 H21C 0.9800
C22 H22A 0.9800
C22 H22B 0.9800
C22 H22C 0.9800
C23 C24 1.532(2)
C23 C25 1.533(2)
C23 H23A 1.0000
C24 H24A 0.9800
C24 H24B 0.9800
C24 H24C 0.9800
C25 H25A 0.9800
C25 H25B 0.9800
C25 H25C 0.9800

loop_
_geom_torsion_atom_site_label_1
_geom_torsion_atom_site_label_2
_geom_torsion_atom_site_label_3
_geom_torsion_atom_site_label_4
_geom_torsion
C1 Ni1 P1 C12 164.16(7)
C3 Ni1 P1 C12 -109.8(16)
C3' Ni1 P1 C12 40(6)
P2 Ni1 P1 C12 -11.80(5)
C1 Ni1 P1 C14 -76.41(8)
C3 Ni1 P1 C14 9.6(16)
C3' Ni1 P1 C14 160(6)
P2 Ni1 P1 C14 107.62(5)
C1 Ni1 P1 C17 46.25(8)
C3 Ni1 P1 C17 132.3(16)
C3' Ni1 P1 C17 -78(6)
P2 Ni1 P1 C17 -129.72(6)
C1 Ni1 P2 C13 -124.1(7)
C3 Ni1 P2 C13 167.20(12)
C3' Ni1 P2 C13 177.2(3)
P1 Ni1 P2 C13 -5.81(5)
C1 Ni1 P2 C20 117.1(7)
C3 Ni1 P2 C20 48.47(12)
C3' Ni1 P2 C20 58.4(3)
P1 Ni1 P2 C20 -124.54(5)
C1 Ni1 P2 C23 -7.8(7)
C3 Ni1 P2 C23 -76.48(12)
C3' Ni1 P2 C23 -66.5(3)
P1 Ni1 P2 C23 110.50(5)
C3 Ni1 C1 N1 64(10)
C3' Ni1 C1 N1 54(10)
P2 Ni1 C1 N1 -5(10)
P1 Ni1 C1 N1 -123(10)
C10 C2 C3 C4 4.3(7)
C10 C2 C3 Ni1 -173.2(3)
C1 Ni1 C3 C2 -106.5(5)
C3' Ni1 C3 C2 -3(3)
P2 Ni1 C3 C2 69.2(5)
P1 Ni1 C3 C2 167.1(11)
C1 Ni1 C3 C4 75.9(4)
C3' Ni1 C3 C4 180(4)
P2 Ni1 C3 C4 -108.4(4)
P1 Ni1 C3 C4 -11(2)
C2 C3 C4 C5 -3.2(7)
Ni1 C3 C4 C5 174.8(2)
C3 C4 C5 C11 -0.6(5)
C11 C6 C7 C8 1.1(4)
C6 C7 C8 C9 -0.4(4)
C7 C8 C9 C10 0.1(4)
C8 C9 C10 C11 -0.4(4)
C8 C9 C10 C2 -178.0(2)
C3 C2 C10 C11 -1.9(5)
C3 C2 C10 C9 175.7(4)
C9 C10 C11 C5 -179.7(2)
C2 C10 C11 C5 -2.0(4)
C9 C10 C11 C6 1.1(4)
C2 C10 C11 C6 178.8(2)
C4 C5 C11 C10 3.2(4)
C4 C5 C11 C6 -177.6(2)
C7 C6 C11 C10 -1.4(4)
C7 C6 C11 C5 179.4(3)
C10' C2' C3' C4' -4.6(16)
C10' C2' C3' Ni1 174.0(5)
C1 Ni1 C3' C2' 76.5(10)
C3 Ni1 C3' C2' 1(2)
P2 Ni1 C3' C2' -107.4(10)
P1 Ni1 C3' C2' -159(6)
C1 Ni1 C3' C4' -105.0(11)
C3 Ni1 C3' C4' 179(4)
P2 Ni1 C3' C4' 71.1(10)
P1 Ni1 C3' C4' 19(8)
C2' C3' C4' C5' 5.5(16)
Ni1 C3' C4' C5' -173.1(6)
C3' C4' C5' C11' -1.4(10)
C11' C6' C7' C8' 1.1(10)
C6' C7' C8' C9' -1.3(10)
C7' C8' C9' C10' 0.8(8)
C8' C9' C10' C2' 176.5(5)
C8' C9' C10' C11' -0.3(8)
C3' C2' C10' C9' -176.9(9)
C3' C2' C10' C11' -0.1(11)
C4' C5' C11' C6' 177.6(5)
C4' C5' C11' C10' -3.5(8)
C7' C6' C11' C5' 178.4(6)
C7' C6' C11' C10' -0.5(8)
C9' C10' C11' C5' -178.8(5)
C2' C10' C11' C5' 4.2(8)
C9' C10' C11' C6' 0.1(8)
C2' C10' C11' C6' -176.9(5)
C14 P1 C12 C13 -95.62(11)
C17 P1 C12 C13 156.25(10)
Ni1 P1 C12 C13 30.75(11)
P1 C12 C13 P2 -36.08(12)
C20 P2 C13 C12 156.27(10)
C23 P2 C13 C12 -94.70(11)
Ni1 P2 C13 C12 26.32(11)
C12 P1 C14 C15 57.98(12)
C17 P1 C14 C15 167.35(11)
Ni1 P1 C14 C15 -63.00(12)
C12 P1 C14 C16 -178.07(12)
C17 P1 C14 C16 -68.70(13)
Ni1 P1 C14 C16 60.96(13)
C12 P1 C17 C19 44.16(13)
C14 P1 C17 C19 -66.01(13)
Ni1 P1 C17 C19 164.22(10)
C12 P1 C17 C18 -81.24(14)
C14 P1 C17 C18 168.59(13)
Ni1 P1 C17 C18 38.83(15)
C13 P2 C20 C22 -72.92(11)
C23 P2 C20 C22 177.62(10)
Ni1 P2 C20 C22 49.03(11)
C13 P2 C20 C21 162.62(11)
C23 P2 C20 C21 53.17(12)
Ni1 P2 C20 C21 -75.43(11)
C13 P2 C23 C24 -60.18(12)
C20 P2 C23 C24 47.38(12)
Ni1 P2 C23 C24 -178.89(9)
C13 P2 C23 C25 65.38(12)
C20 P2 C23 C25 172.93(10)
Ni1 P2 C23 C25 -53.33(11)
